data_7051936
loop_
_publ_author_name
'Dobrza\'nska, Liliana'
'Kleinhans, Dewald J.'
'Barbour, Leonard J.'

_publ_section_title
;
 Influence of the metal-to-ligand ratio on the formation of metal
 organic complexes
;
_journal_issue 5
_journal_name_full 'New Journal of Chemistry'
_journal_page_first 813
_journal_paper_doi 10.1039/b800720a
_journal_volume 32
_journal_year 2008
_chemical_formula_sum 'C14 H16 Cu N6 O7'
_chemical_formula_weight 443.87
_chemical_name_common cNO3
_chemical_name_systematic
;
?
;
_space_group_IT_number 14
_symmetry_cell_setting monoclinic
_symmetry_space_group_name_Hall '-P 2yn'
_symmetry_space_group_name_H-M 'P 1 21/n 1'
_atom_sites_solution_hydrogens geom
_atom_sites_solution_primary direct
_atom_sites_solution_secondary difmap
_audit_creation_method SHELXL-97
_cell_angle_alpha 90.00
_cell_angle_beta 101.047(7)
_cell_angle_gamma 90.00
_cell_formula_units_Z 4
_cell_length_a 9.841(4)
_cell_length_b 8.311(3)
_cell_length_c 21.919(8)
_cell_measurement_reflns_used 1111
_cell_measurement_temperature 100(2)
_cell_measurement_theta_max 21.369
_cell_measurement_theta_min 2.474
_cell_volume 1759.5(12)
_computing_cell_refinement 'SAINT (Bruker, 2002)'
_computing_data_collection 'SMART (Bruker, 2001)'
_computing_data_reduction SAINT
_computing_molecular_graphics 'X-Seed (Barbour 2001)'
_computing_structure_refinement 'SHELXL-97 (Sheldrick, 1997)'
_computing_structure_solution 'SHELXS-97 (Sheldrick, 1990)'
_diffrn_ambient_temperature 100(2)
_diffrn_measured_fraction_theta_full 1.000
_diffrn_measured_fraction_theta_max 0.923
_diffrn_measurement_device_type 'Bruker APEX CCD area-detector'
_diffrn_measurement_method \w
_diffrn_radiation_monochromator graphite
_diffrn_radiation_source 'fine-focus sealed tube'
_diffrn_radiation_type MoK\a
_diffrn_radiation_wavelength 0.71073
_diffrn_reflns_av_R_equivalents 0.0655
_diffrn_reflns_av_sigmaI/netI 0.0918
_diffrn_reflns_limit_h_max 12
_diffrn_reflns_limit_h_min -12
_diffrn_reflns_limit_k_max 10
_diffrn_reflns_limit_k_min -10
_diffrn_reflns_limit_l_max 16
_diffrn_reflns_limit_l_min -28
_diffrn_reflns_number 10495
_diffrn_reflns_theta_full 26.50
_diffrn_reflns_theta_max 28.31
_diffrn_reflns_theta_min 1.89
_exptl_absorpt_coefficient_mu 1.295
_exptl_absorpt_correction_T_max 0.9622
_exptl_absorpt_correction_T_min 0.8196
_exptl_absorpt_correction_type multi-scan
_exptl_absorpt_process_details 'SADABS (Sheldrick, 1997)'
_exptl_crystal_colour blue
_exptl_crystal_density_diffrn 1.676
_exptl_crystal_density_method 'not measured'
_exptl_crystal_description plate
_exptl_crystal_F_000 908
_exptl_crystal_size_max 0.16
_exptl_crystal_size_mid 0.14
_exptl_crystal_size_min 0.03
_refine_diff_density_max 0.629
_refine_diff_density_min -0.617
_refine_diff_density_rms 0.115
_refine_ls_extinction_method none
_refine_ls_goodness_of_fit_ref 1.034
_refine_ls_hydrogen_treatment mixed
_refine_ls_matrix_type full
_refine_ls_number_parameters 261
_refine_ls_number_reflns 4040
_refine_ls_number_restraints 3
_refine_ls_restrained_S_all 1.033
_refine_ls_R_factor_all 0.1086
_refine_ls_R_factor_gt 0.0673
_refine_ls_shift/su_max 0.004
_refine_ls_shift/su_mean 0.000
_refine_ls_structure_factor_coef Fsqd
_refine_ls_weighting_details 'calc w=1/[\s^2^(Fo^2^)+(0.0659P)^2^+0.0000P] where P=(Fo^2^+2Fc^2^)/3'
_refine_ls_weighting_scheme calc
_refine_ls_wR_factor_gt 0.1313
_refine_ls_wR_factor_ref 0.1480
_reflns_number_gt 2712
_reflns_number_total 4040
_reflns_threshold_expression >2sigma(I)
_cod_data_source_file b800720a.txt
_cod_data_source_block VIII
_cod_original_cell_volume 1759.4(11)
_cod_original_sg_symbol_H-M P21/n
_cod_database_code 7051936

loop_
_symmetry_equiv_pos_as_xyz
'x, y, z'
'-x+1/2, y+1/2, -z+1/2'
'-x, -y, -z'
'x-1/2, -y-1/2, z-1/2'

loop_
_atom_site_label
_atom_site_type_symbol
_atom_site_fract_x
_atom_site_fract_y
_atom_site_fract_z
_atom_site_U_iso_or_equiv
_atom_site_adp_type
_atom_site_occupancy
_atom_site_symmetry_multiplicity
_atom_site_calc_flag
_atom_site_refinement_flags
_atom_site_disorder_assembly
_atom_site_disorder_group
Cu1 Cu 0.32405(5) 0.25469(7) 0.44455(2) 0.01635(17) Uani 1 1 d . . .
N1 N 0.2288(4) 0.3568(4) 0.50511(16) 0.0164(8) Uani 1 1 d . . .
C2 C 0.2572(4) 0.4987(5) 0.5313(2) 0.0187(10) Uani 1 1 d . . .
H2 H 0.3291 0.5673 0.5234 0.022 Uiso 1 1 calc R . .
N3 N 0.1729(4) 0.5343(4) 0.57024(16) 0.0168(8) Uani 1 1 d . . .
C4 C 0.0839(5) 0.4074(5) 0.5702(2) 0.0196(10) Uani 1 1 d . . .
H4 H 0.0124 0.3976 0.5936 0.023 Uiso 1 1 calc R . .
C5 C 0.1192(4) 0.2992(5) 0.5299(2) 0.0164(9) Uani 1 1 d . . .
H5 H 0.0751 0.1982 0.5200 0.020 Uiso 1 1 calc R . .
C6 C 0.1743(5) 0.6817(5) 0.6073(2) 0.0195(10) Uani 1 1 d . . .
H6A H 0.0787 0.7236 0.6028 0.023 Uiso 1 1 calc R . .
H6B H 0.2309 0.7645 0.5913 0.023 Uiso 1 1 calc R . .
C7 C 0.2324(5) 0.6518(5) 0.6751(2) 0.0169(9) Uani 1 1 d . . .
C8 C 0.1457(4) 0.6730(5) 0.7181(2) 0.0181(10) Uani 1 1 d . . .
H8 H 0.0523 0.7058 0.7044 0.022 Uiso 1 1 calc R . .
C9 C 0.1970(5) 0.6455(5) 0.7817(2) 0.0180(10) Uani 1 1 d . . .
C10 C 0.3338(5) 0.5993(5) 0.8010(2) 0.0231(11) Uani 1 1 d . . .
H10 H 0.3686 0.5788 0.8438 0.028 Uiso 1 1 calc R . .
C11 C 0.4200(5) 0.5829(5) 0.7583(2) 0.0243(11) Uani 1 1 d . . .
H11 H 0.5144 0.5540 0.7720 0.029 Uiso 1 1 calc R . .
C12 C 0.3686(5) 0.6085(5) 0.6958(2) 0.0215(10) Uani 1 1 d . . .
H12 H 0.4280 0.5962 0.6667 0.026 Uiso 1 1 calc R . .
C13 C 0.1021(5) 0.6693(5) 0.8275(2) 0.0210(10) Uani 1 1 d . . .
H13A H 0.1591 0.6926 0.8689 0.025 Uiso 1 1 calc R . .
H13B H 0.0431 0.7645 0.8146 0.025 Uiso 1 1 calc R . .
N14 N 0.0121(4) 0.5309(4) 0.83323(17) 0.0189(8) Uani 1 1 d . . .
C15 C -0.0029(5) 0.4620(5) 0.8867(2) 0.0190(10) Uani 1 1 d . . .
H15 H 0.0518 0.4876 0.9261 0.023 Uiso 1 1 calc R . .
N16 N -0.1031(4) 0.3542(4) 0.87793(16) 0.0195(8) Uani 1 1 d . . .
C17 C -0.1544(5) 0.3548(6) 0.8141(2) 0.0221(10) Uani 1 1 d . . .
H17 H -0.2279 0.2892 0.7933 0.027 Uiso 1 1 calc R . .
C18 C -0.0838(5) 0.4627(6) 0.7866(2) 0.0232(11) Uani 1 1 d . . .
H18 H -0.0975 0.4869 0.7435 0.028 Uiso 1 1 calc R . .
N19 N 0.1780(4) -0.0321(5) 0.44319(19) 0.0212(9) Uani 1 1 d . . .
O20 O 0.0974(3) 0.0551(4) 0.40718(17) 0.0334(9) Uani 1 1 d . . .
O21 O 0.1620(4) -0.1771(4) 0.44846(19) 0.0383(10) Uani 1 1 d . . .
O22 O 0.2868(3) 0.0327(4) 0.47660(14) 0.0200(7) Uani 1 1 d . . .
N23 N 0.2846(4) 0.5253(5) 0.37183(17) 0.0197(8) Uani 1 1 d . . .
O24 O 0.3025(4) 0.6498(4) 0.34488(16) 0.0330(9) Uani 1 1 d . . .
O25 O 0.1767(3) 0.4429(4) 0.35939(14) 0.0230(7) Uani 1 1 d . . .
O26 O 0.3834(3) 0.4728(4) 0.41584(14) 0.0191(7) Uani 1 1 d . . .
O27 O 0.5251(3) 0.2440(4) 0.51521(14) 0.0216(7) Uani 1 1 d D . .
H27A H 0.600(4) 0.162(5) 0.521(3) 0.09(2) Uiso 1 1 d D . .
H27B H 0.552(5) 0.320(5) 0.5501(18) 0.08(2) Uiso 1 1 d D . .

loop_
_atom_site_aniso_label
_atom_site_aniso_U_11
_atom_site_aniso_U_22
_atom_site_aniso_U_33
_atom_site_aniso_U_23
_atom_site_aniso_U_13
_atom_site_aniso_U_12
Cu1 0.0165(3) 0.0216(3) 0.0114(3) -0.0012(3) 0.00388(19) -0.0024(2)
N1 0.018(2) 0.0187(19) 0.0114(18) -0.0005(16) 0.0009(15) 0.0010(16)
C2 0.016(2) 0.026(2) 0.016(2) 0.003(2) 0.0069(19) -0.0011(19)
N3 0.019(2) 0.022(2) 0.0095(19) -0.0010(16) 0.0036(15) 0.0003(16)
C4 0.018(2) 0.028(3) 0.014(2) -0.001(2) 0.0050(18) -0.008(2)
C5 0.013(2) 0.021(2) 0.015(2) 0.0049(18) 0.0020(18) -0.0035(17)
C6 0.023(2) 0.020(2) 0.017(2) 0.003(2) 0.0045(19) 0.000(2)
C7 0.021(2) 0.013(2) 0.017(2) -0.0008(19) 0.0025(18) -0.0038(18)
C8 0.013(2) 0.023(2) 0.019(2) -0.004(2) 0.0048(18) -0.0002(19)
C9 0.025(2) 0.016(2) 0.014(2) -0.0015(19) 0.0067(19) -0.0042(19)
C10 0.029(3) 0.023(2) 0.015(2) 0.002(2) -0.001(2) -0.005(2)
C11 0.017(2) 0.026(3) 0.028(3) -0.002(2) 0.001(2) 0.000(2)
C12 0.023(2) 0.025(3) 0.020(2) -0.007(2) 0.010(2) -0.003(2)
C13 0.030(3) 0.023(2) 0.011(2) -0.002(2) 0.0070(19) -0.006(2)
N14 0.021(2) 0.024(2) 0.0120(19) 0.0002(17) 0.0033(15) 0.0007(17)
C15 0.021(2) 0.025(2) 0.012(2) 0.001(2) 0.0036(18) 0.002(2)
N16 0.020(2) 0.026(2) 0.013(2) 0.0022(17) 0.0034(16) 0.0007(17)
C17 0.025(3) 0.025(3) 0.016(2) 0.000(2) 0.003(2) 0.001(2)
C18 0.026(3) 0.033(3) 0.011(2) 0.002(2) 0.0023(19) 0.004(2)
N19 0.016(2) 0.024(2) 0.026(2) -0.0038(19) 0.0104(17) 0.0010(17)
O20 0.0224(19) 0.034(2) 0.039(2) -0.0074(18) -0.0061(16) 0.0038(16)
O21 0.035(2) 0.0225(19) 0.061(3) -0.005(2) 0.016(2) -0.0099(16)
O22 0.0174(16) 0.0272(17) 0.0147(16) -0.0029(14) 0.0013(13) -0.0062(14)
N23 0.025(2) 0.026(2) 0.0092(19) -0.0043(17) 0.0071(16) -0.0006(18)
O24 0.036(2) 0.034(2) 0.029(2) 0.0114(18) 0.0067(17) -0.0063(17)
O25 0.0206(17) 0.0316(18) 0.0168(17) 0.0003(15) 0.0036(13) -0.0035(15)
O26 0.0167(16) 0.0276(17) 0.0124(16) 0.0021(14) 0.0010(13) 0.0001(14)
O27 0.0184(16) 0.0264(17) 0.0181(16) 0.0005(16) -0.0014(13) -0.0030(16)

loop_
_atom_type_symbol
_atom_type_description
_atom_type_scat_dispersion_real
_atom_type_scat_dispersion_imag
_atom_type_scat_source
C C 0.0033 0.0016 'International Tables Vol C Tables 4.2.6.8 and 6.1.1.4'
H H 0.0000 0.0000 'International Tables Vol C Tables 4.2.6.8 and 6.1.1.4'
N N 0.0061 0.0033 'International Tables Vol C Tables 4.2.6.8 and 6.1.1.4'
O O 0.0106 0.0060 'International Tables Vol C Tables 4.2.6.8 and 6.1.1.4'
Cu Cu 0.3201 1.2651 'International Tables Vol C Tables 4.2.6.8 and 6.1.1.4'

loop_
_geom_angle_atom_site_label_1
_geom_angle_atom_site_label_2
_geom_angle_atom_site_label_3
_geom_angle
_geom_angle_site_symmetry_1
_geom_angle_site_symmetry_3
_geom_angle_publ_flag
N1 Cu1 N16 172.96(15) . 4_665 ?
N1 Cu1 O22 91.02(13) . . ?
N16 Cu1 O22 87.38(14) 4_665 . ?
N1 Cu1 O26 91.51(13) . . ?
N16 Cu1 O26 90.77(14) 4_665 . ?
O22 Cu1 O26 173.87(12) . . ?
N1 Cu1 O27 91.27(14) . . ?
N16 Cu1 O27 95.44(14) 4_665 . ?
O22 Cu1 O27 85.40(12) . . ?
O26 Cu1 O27 88.95(12) . . ?
C2 N1 C5 104.8(4) . . ?
C2 N1 Cu1 126.5(3) . . ?
C5 N1 Cu1 128.8(3) . . ?
N1 C2 N3 111.8(4) . . ?
N1 C2 H2 124.1 . . ?
N3 C2 H2 124.1 . . ?
C2 N3 C4 107.8(4) . . ?
C2 N3 C6 126.8(4) . . ?
C4 N3 C6 125.4(4) . . ?
C5 C4 N3 105.5(4) . . ?
C5 C4 H4 127.2 . . ?
N3 C4 H4 127.2 . . ?
C4 C5 N1 110.1(4) . . ?
C4 C5 H5 125.0 . . ?
N1 C5 H5 125.0 . . ?
N3 C6 C7 111.7(4) . . ?
N3 C6 H6A 109.3 . . ?
C7 C6 H6A 109.3 . . ?
N3 C6 H6B 109.3 . . ?
C7 C6 H6B 109.3 . . ?
H6A C6 H6B 107.9 . . ?
C12 C7 C8 119.5(4) . . ?
C12 C7 C6 121.9(4) . . ?
C8 C7 C6 118.6(4) . . ?
C7 C8 C9 119.8(4) . . ?
C7 C8 H8 120.1 . . ?
C9 C8 H8 120.1 . . ?
C10 C9 C8 119.4(4) . . ?
C10 C9 C13 121.5(4) . . ?
C8 C9 C13 119.1(4) . . ?
C9 C10 C11 120.4(4) . . ?
C9 C10 H10 119.8 . . ?
C11 C10 H10 119.8 . . ?
C12 C11 C10 119.9(4) . . ?
C12 C11 H11 120.0 . . ?
C10 C11 H11 120.0 . . ?
C7 C12 C11 120.9(4) . . ?
C7 C12 H12 119.5 . . ?
C11 C12 H12 119.5 . . ?
N14 C13 C9 114.5(4) . . ?
N14 C13 H13A 108.6 . . ?
C9 C13 H13A 108.6 . . ?
N14 C13 H13B 108.6 . . ?
C9 C13 H13B 108.6 . . ?
H13A C13 H13B 107.6 . . ?
C15 N14 C18 107.5(4) . . ?
C15 N14 C13 125.4(4) . . ?
C18 N14 C13 126.7(4) . . ?
N16 C15 N14 111.6(4) . . ?
N16 C15 H15 124.2 . . ?
N14 C15 H15 124.2 . . ?
C15 N16 C17 105.1(4) . . ?
C15 N16 Cu1 125.0(3) . 4_566 ?
C17 N16 Cu1 129.3(3) . 4_566 ?
C18 C17 N16 109.5(4) . . ?
C18 C17 H17 125.2 . . ?
N16 C17 H17 125.2 . . ?
C17 C18 N14 106.3(4) . . ?
C17 C18 H18 126.9 . . ?
N14 C18 H18 126.9 . . ?
O21 N19 O20 123.9(4) . . ?
O21 N19 O22 117.7(4) . . ?
O20 N19 O22 118.5(4) . . ?
N19 O22 Cu1 111.5(3) . . ?
O24 N23 O25 123.7(4) . . ?
O24 N23 O26 119.0(4) . . ?
O25 N23 O26 117.3(4) . . ?
N23 O26 Cu1 107.9(3) . . ?
Cu1 O27 H27A 130(3) . . ?
Cu1 O27 H27B 125(3) . . ?
H27A O27 H27B 105(4) . . ?

loop_
_geom_bond_atom_site_label_1
_geom_bond_atom_site_label_2
_geom_bond_distance
_geom_bond_site_symmetry_2
_geom_bond_publ_flag
Cu1 N1 1.959(3) . ?
Cu1 N16 1.966(4) 4_665 ?
Cu1 O22 2.033(3) . ?
Cu1 O26 2.041(3) . ?
Cu1 O27 2.269(3) . ?
N1 C2 1.318(5) . ?
N1 C5 1.383(5) . ?
C2 N3 1.332(5) . ?
C2 H2 0.9500 . ?
N3 C4 1.371(5) . ?
N3 C6 1.469(5) . ?
C4 C5 1.353(6) . ?
C4 H4 0.9500 . ?
C5 H5 0.9500 . ?
C6 C7 1.508(6) . ?
C6 H6A 0.9900 . ?
C6 H6B 0.9900 . ?
C7 C12 1.378(6) . ?
C7 C8 1.398(6) . ?
C8 C9 1.408(6) . ?
C8 H8 0.9500 . ?
C9 C10 1.385(6) . ?
C9 C13 1.509(6) . ?
C10 C11 1.385(6) . ?
C10 H10 0.9500 . ?
C11 C12 1.384(7) . ?
C11 H11 0.9500 . ?
C12 H12 0.9500 . ?
C13 N14 1.471(6) . ?
C13 H13A 0.9900 . ?
C13 H13B 0.9900 . ?
N14 C15 1.338(5) . ?
N14 C18 1.374(6) . ?
C15 N16 1.319(6) . ?
C15 H15 0.9500 . ?
N16 C17 1.393(6) . ?
N16 Cu1 1.966(4) 4_566 ?
C17 C18 1.347(6) . ?
C17 H17 0.9500 . ?
C18 H18 0.9500 . ?
N19 O21 1.224(5) . ?
N19 O20 1.240(5) . ?
N19 O22 1.293(5) . ?
N23 O24 1.221(5) . ?
N23 O25 1.249(5) . ?
N23 O26 1.306(5) . ?
O27 H27A 0.99(4) . ?
O27 H27B 0.99(4) . ?

loop_
_geom_hbond_atom_site_label_D
_geom_hbond_atom_site_label_H
_geom_hbond_atom_site_label_A
_geom_hbond_site_symmetry_A
_geom_hbond_distance_DH
_geom_hbond_distance_HA
_geom_hbond_distance_DA
_geom_hbond_angle_DHA
O27 H27a O22 3_656 0.99(4) 1.96(4) 2.936(5) 167(5)
O27 H27a O21 3_656 0.99(4) 2.31(4) 3.080(5) 133(3)
O27 H27b O26 3_666 0.99(4) 1.94(4) 2.848(5) 153(3)
O27 H27b O24 3_666 0.99(4) 2.48(4) 3.327(5) 144(3)
C2 H2 O27 3_666 0.95 2.39 3.323(5) 168
C4 H4 O21 3_556 0.95 2.56 3.051(6) 112
C5 H5 O21 3_556 0.95 2.56 3.069(6) 113
C6 H6A O20 3_566 0.99 2.51 3.422(6) 153
C15 H15 O22 2_556 0.95 2.43 3.377(6) 173
C18 H18 O25 3_566 0.95 2.32 3.251(5) 168

loop_
_geom_torsion_atom_site_label_1
_geom_torsion_atom_site_label_2
_geom_torsion_atom_site_label_3
_geom_torsion_atom_site_label_4
_geom_torsion
_geom_torsion_site_symmetry_1
_geom_torsion_site_symmetry_2
_geom_torsion_site_symmetry_3
_geom_torsion_site_symmetry_4
_geom_torsion_publ_flag
O22 Cu1 N1 C2 148.8(4) . . . . ?
O26 Cu1 N1 C2 -25.6(4) . . . . ?
O27 Cu1 N1 C2 63.4(4) . . . . ?
O22 Cu1 N1 C5 -31.1(4) . . . . ?
O26 Cu1 N1 C5 154.5(4) . . . . ?
O27 Cu1 N1 C5 -116.5(4) . . . . ?
C5 N1 C2 N3 -0.4(5) . . . . ?
Cu1 N1 C2 N3 179.6(3) . . . . ?
N1 C2 N3 C4 0.5(5) . . . . ?
N1 C2 N3 C6 -179.9(4) . . . . ?
C2 N3 C4 C5 -0.4(5) . . . . ?
C6 N3 C4 C5 -180.0(4) . . . . ?
N3 C4 C5 N1 0.2(5) . . . . ?
C2 N1 C5 C4 0.2(5) . . . . ?
Cu1 N1 C5 C4 -179.9(3) . . . . ?
C2 N3 C6 C7 -106.3(5) . . . . ?
C4 N3 C6 C7 73.2(5) . . . . ?
N3 C6 C7 C12 65.6(5) . . . . ?
N3 C6 C7 C8 -116.1(4) . . . . ?
C12 C7 C8 C9 -1.8(6) . . . . ?
C6 C7 C8 C9 179.8(4) . . . . ?
C7 C8 C9 C10 0.7(7) . . . . ?
C7 C8 C9 C13 179.9(4) . . . . ?
C8 C9 C10 C11 1.1(7) . . . . ?
C13 C9 C10 C11 -178.1(4) . . . . ?
C9 C10 C11 C12 -1.7(7) . . . . ?
C8 C7 C12 C11 1.2(7) . . . . ?
C6 C7 C12 C11 179.5(4) . . . . ?
C10 C11 C12 C7 0.6(7) . . . . ?
C10 C9 C13 N14 -97.9(5) . . . . ?
C8 C9 C13 N14 83.0(5) . . . . ?
C9 C13 N14 C15 129.6(4) . . . . ?
C9 C13 N14 C18 -59.4(6) . . . . ?
C18 N14 C15 N16 -0.5(5) . . . . ?
C13 N14 C15 N16 172.0(4) . . . . ?
N14 C15 N16 C17 0.3(5) . . . . ?
N14 C15 N16 Cu1 -171.7(3) . . . 4_566 ?
C15 N16 C17 C18 0.0(5) . . . . ?
Cu1 N16 C17 C18 171.5(3) 4_566 . . . ?
N16 C17 C18 N14 -0.2(5) . . . . ?
C15 N14 C18 C17 0.4(5) . . . . ?
C13 N14 C18 C17 -171.9(4) . . . . ?
O21 N19 O22 Cu1 163.8(3) . . . . ?
O20 N19 O22 Cu1 -15.1(4) . . . . ?
N1 Cu1 O22 N19 96.5(3) . . . . ?
N16 Cu1 O22 N19 -76.6(3) 4_665 . . . ?
O27 Cu1 O22 N19 -172.3(3) . . . . ?
O24 N23 O26 Cu1 -175.1(3) . . . . ?
O25 N23 O26 Cu1 4.2(4) . . . . ?
N1 Cu1 O26 N23 -87.8(3) . . . . ?
N16 Cu1 O26 N23 85.6(3) 4_665 . . . ?
O27 Cu1 O26 N23 -179.0(2) . . . . ?
